data_4021092
loop_
_publ_author_name
'Meihua Shen'
'Chaozhong Li'

_publ_section_title
;
 Asymmetric Iodolactamization Induced by Chiral Oxazolidine Auxiliary
;
_journal_name_full 'Journal of Organic Chemistry'
_journal_page_first 7906
_journal_page_last 7909
_journal_paper_doi 10.1021/jo0488006
_journal_volume 69
_journal_year 2004
_chemical_formula_sum 'C20 H27 I N2 O3'
_chemical_formula_weight 470.34
_space_group_IT_number 4
_symmetry_cell_setting monoclinic
_symmetry_space_group_name_Hall 'P 2yb'
_symmetry_space_group_name_H-M 'P 1 21 1'
_cell_angle_alpha 90.00
_cell_angle_beta 90.196(2)
_cell_angle_gamma 90.00
_cell_formula_units_Z 12
_cell_length_a 14.9308(10)
_cell_length_b 22.3227(16)
_cell_length_c 19.4894(13)
_cell_measurement_temperature 293(2)
_cell_volume 6495.7(8)
_diffrn_ambient_temperature 293(2)
_exptl_crystal_density_diffrn 1.443
_cod_depositor_comments
;
The following automatic conversions were performed:
'_symmetry_cell_setting' value 'Monoclinic' changed to 'monoclinic'
according to '/home/saulius/struct/CIF-dictionaries/cif_core.dic'
dictionary named 'cif_core.dic' version 2.4.1 from 2010-06-29.

Automatic conversion script
Id: cif_fix_enum 1527 2010-12-29 10:47:43Z saulius 
;
_cod_original_sg_symbol_H-M 'P 21'
_cod_original_formula_sum 'C20 H27  N2 O3 I'
_cod_database_code 4021092

loop_
_symmetry_equiv_pos_as_xyz
'x, y, z'
'-x, y+1/2, -z'

loop_
_atom_site_label
_atom_site_type_symbol
_atom_site_fract_x
_atom_site_fract_y
_atom_site_fract_z
_atom_site_U_iso_or_equiv
_atom_site_adp_type
_atom_site_occupancy
_atom_site_symmetry_multiplicity
_atom_site_calc_flag
_atom_site_refinement_flags
_atom_site_disorder_assembly
_atom_site_disorder_group
I1 I 0.34639(5) 0.03549(3) 0.63163(3) 0.0976(3) Uani 1 1 d . . .
I2 I 0.31412(5) 0.51162(3) 0.61976(3) 0.0897(2) Uani 1 1 d . . .
I3 I 0.33068(6) 0.78249(3) 1.13224(3) 0.0885(2) Uani 1 1 d . . .
I4 I 0.00320(5) 0.95139(2) 0.97952(3) 0.0926(3) Uani 1 1 d . . .
I5 I 0.00280(5) 1.21188(2) 0.47549(3) 0.0988(3) Uani 1 1 d . . .
I6 I 0.33017(5) 0.24426(3) 1.10890(3) 0.0923(2) Uani 1 1 d . . .
O1 O 0.3095(4) 0.2861(3) 0.4612(3) 0.0828(19) Uani 1 1 d . . .
O2 O 0.2381(3) 0.1237(2) 0.4202(2) 0.0595(14) Uani 1 1 d . . .
O3 O 0.4136(4) 0.1705(3) 0.2653(2) 0.0801(17) Uani 1 1 d . . .
O4 O 0.3704(3) 0.5141(2) 0.2888(3) 0.0643(15) Uani 1 1 d . . .
O5 O 0.4258(3) 0.6309(2) 0.4274(2) 0.0597(14) Uani 1 1 d . . .
O6 O 0.2564(4) 0.7155(2) 0.2887(3) 0.0842(18) Uani 1 1 d . . .
O7 O 0.3104(4) 1.0279(3) 0.9529(3) 0.0787(18) Uani 1 1 d . . .
O8 O 0.2353(3) 0.8675(2) 0.9129(2) 0.0615(14) Uani 1 1 d . . .
O9 O 0.4119(4) 0.9197(3) 0.7599(3) 0.093(2) Uani 1 1 d . . .
O10 O -0.0260(4) 0.6943(2) 0.8237(3) 0.0774(18) Uani 1 1 d . . .
O11 O -0.0955(3) 0.7458(2) 1.0045(2) 0.0558(13) Uani 1 1 d . . .
O12 O 0.0773(4) 0.6030(2) 1.0321(3) 0.0826(18) Uani 1 1 d . . .
O13 O -0.0336(4) 0.9544(3) 0.3216(3) 0.0688(16) Uani 1 1 d . . .
O14 O -0.0930(3) 1.0080(2) 0.5031(3) 0.0600(14) Uani 1 1 d . . .
O15 O 0.0777(4) 0.8638(2) 0.5289(3) 0.0829(18) Uani 1 1 d . . .
O16 O 0.3610(4) 0.2563(2) 0.7763(2) 0.0738(18) Uani 1 1 d . . .
O17 O 0.4332(3) 0.3673(2) 0.9162(3) 0.0625(15) Uani 1 1 d . . .
O18 O 0.2585(4) 0.4579(2) 0.7881(3) 0.0832(18) Uani 1 1 d . . .
N1 N 0.3203(4) 0.1864(3) 0.4887(2) 0.0478(16) Uani 1 1 d . . .
N2 N 0.3543(4) 0.1744(3) 0.3729(3) 0.0472(16) Uani 1 1 d . . .
N3 N 0.3480(4) 0.5449(2) 0.4009(3) 0.0481(15) Uani 1 1 d . . .
N4 N 0.3141(4) 0.6374(3) 0.3496(3) 0.0450(15) Uani 1 1 d . . .
N5 N 0.3185(3) 0.9286(2) 0.9831(3) 0.0405(14) Uani 1 1 d . . .
N6 N 0.3537(4) 0.9163(3) 0.8674(3) 0.0470(16) Uani 1 1 d . . .
N7 N -0.0135(4) 0.7660(2) 0.9088(3) 0.0418(14) Uani 1 1 d . . .
N8 N 0.0202(4) 0.6843(3) 0.9788(3) 0.0445(15) Uani 1 1 d . . .
N9 N -0.0145(4) 1.0265(2) 0.4047(3) 0.0481(15) Uani 1 1 d . . .
N10 N 0.0196(4) 0.9451(2) 0.4751(3) 0.0442(15) Uani 1 1 d . . .
N11 N 0.3503(4) 0.2835(2) 0.8901(3) 0.0459(15) Uani 1 1 d . . .
N12 N 0.3149(4) 0.3782(3) 0.8440(3) 0.0465(15) Uani 1 1 d . . .
C1 C 0.3152(5) 0.2471(4) 0.5047(4) 0.057(2) Uani 1 1 d . . .
C2 C 0.3167(6) 0.2545(4) 0.5808(4) 0.067(3) Uani 1 1 d . . .
C3 C 0.3421(6) 0.1914(4) 0.6074(4) 0.067(2) Uani 1 1 d . . .
H3A H 0.4063 0.1879 0.6138 0.080 Uiso 1 1 calc R . .
H3B H 0.3126 0.1829 0.6506 0.080 Uiso 1 1 calc R . .
C4 C 0.3095(5) 0.1488(3) 0.5514(3) 0.0458(19) Uani 1 1 d . . .
H4 H 0.246(4) 0.139(3) 0.558(3) 0.055 Uiso 1 1 calc . . .
C5 C 0.3639(5) 0.0926(3) 0.5444(4) 0.063(2) Uani 1 1 d . . .
H5A H 0.4267 0.1029 0.5399 0.075 Uiso 1 1 calc R . .
H5B H 0.3457 0.0714 0.5031 0.075 Uiso 1 1 calc R . .
C6 C 0.3009(5) 0.1596(4) 0.4240(4) 0.049(2) Uani 1 1 d . . .
C7 C 0.3397(6) 0.1463(4) 0.3030(4) 0.062(2) Uani 1 1 d . . .
C8 C 0.4440(5) 0.2230(4) 0.2974(4) 0.071(2) Uani 1 1 d . . .
H8A H 0.4079 0.2571 0.2835 0.086 Uiso 1 1 calc R . .
H8B H 0.5059 0.2309 0.2855 0.086 Uiso 1 1 calc R . .
C9 C 0.4349(5) 0.2117(3) 0.3741(3) 0.0492(19) Uani 1 1 d . . .
H9 H 0.423(4) 0.249(3) 0.398(3) 0.059 Uiso 1 1 calc . . .
C10 C 0.5166(5) 0.1809(3) 0.4053(4) 0.063(2) Uani 1 1 d . . .
H10A H 0.5039 0.1712 0.4527 0.076 Uiso 1 1 calc R . .
H10B H 0.5269 0.1436 0.3810 0.076 Uiso 1 1 calc R . .
C11 C 0.6003(6) 0.2179(4) 0.4026(4) 0.056(2) Uani 1 1 d . . .
C12 C 0.6034(6) 0.2742(4) 0.4276(4) 0.076(3) Uani 1 1 d . . .
H12 H 0.5523 0.2908 0.4471 0.091 Uiso 1 1 calc R . .
C13 C 0.6824(7) 0.3083(4) 0.4245(4) 0.077(3) Uani 1 1 d . . .
H13 H 0.6838 0.3474 0.4411 0.092 Uiso 1 1 calc R . .
C14 C 0.7562(7) 0.2833(5) 0.3969(5) 0.090(3) Uani 1 1 d . . .
H14 H 0.8091 0.3052 0.3950 0.108 Uiso 1 1 calc R . .
C15 C 0.7545(6) 0.2275(5) 0.3722(5) 0.093(3) Uani 1 1 d . . .
H15 H 0.8060 0.2109 0.3534 0.112 Uiso 1 1 calc R . .
C16 C 0.6752(6) 0.1941(4) 0.3746(4) 0.072(3) Uani 1 1 d . . .
H16 H 0.6740 0.1554 0.3570 0.086 Uiso 1 1 calc R . .
C17 C 0.3872(6) 0.3009(4) 0.6020(4) 0.086(3) Uani 1 1 d . . .
H17A H 0.4448 0.2887 0.5853 0.129 Uiso 1 1 calc R . .
H17B H 0.3892 0.3038 0.6511 0.129 Uiso 1 1 calc R . .
H17C H 0.3718 0.3392 0.5829 0.129 Uiso 1 1 calc R . .
C18 C 0.2253(6) 0.2733(4) 0.6055(4) 0.089(3) Uani 1 1 d . . .
H18A H 0.2113 0.3123 0.5879 0.133 Uiso 1 1 calc R . .
H18B H 0.2251 0.2744 0.6548 0.133 Uiso 1 1 calc R . .
H18C H 0.1814 0.2450 0.5897 0.133 Uiso 1 1 calc R . .
C19 C 0.2543(5) 0.1706(5) 0.2719(4) 0.099(3) Uani 1 1 d . . .
H19A H 0.2528 0.2133 0.2772 0.148 Uiso 1 1 calc R . .
H19B H 0.2037 0.1532 0.2947 0.148 Uiso 1 1 calc R . .
H19C H 0.2521 0.1607 0.2240 0.148 Uiso 1 1 calc R . .
C20 C 0.3469(7) 0.0796(4) 0.3026(5) 0.109(4) Uani 1 1 d . . .
H20A H 0.3333 0.0647 0.2575 0.163 Uiso 1 1 calc R . .
H20B H 0.3053 0.0630 0.3350 0.163 Uiso 1 1 calc R . .
H20C H 0.4067 0.0680 0.3151 0.163 Uiso 1 1 calc R . .
C21 C 0.3594(5) 0.5030(3) 0.3487(4) 0.055(2) Uani 1 1 d . . .
C22 C 0.3532(6) 0.4405(3) 0.3812(4) 0.056(2) Uani 1 1 d . . .
C23 C 0.3261(5) 0.4532(3) 0.4536(4) 0.059(2) Uani 1 1 d . . .
H23A H 0.3548 0.4253 0.4849 0.071 Uiso 1 1 calc R . .
H23B H 0.2617 0.4497 0.4586 0.071 Uiso 1 1 calc R . .
C24 C 0.3566(6) 0.5176(3) 0.4686(4) 0.053(2) Uani 1 1 d . . .
C25 C 0.3012(5) 0.5521(3) 0.5197(3) 0.054(2) Uani 1 1 d . . .
H25A H 0.2388 0.5519 0.5056 0.065 Uiso 1 1 calc R . .
H25B H 0.3214 0.5934 0.5215 0.065 Uiso 1 1 calc R . .
C26 C 0.3664(5) 0.6070(3) 0.3924(4) 0.0474(19) Uani 1 1 d . . .
C27 C 0.3282(5) 0.7024(4) 0.3357(4) 0.057(2) Uani 1 1 d . . .
C28 C 0.2270(6) 0.6628(3) 0.2564(4) 0.073(2) Uani 1 1 d . . .
H28A H 0.2641 0.6535 0.2171 0.088 Uiso 1 1 calc R . .
H28B H 0.1653 0.6667 0.2413 0.088 Uiso 1 1 calc R . .
C29 C 0.2357(5) 0.6140(3) 0.3117(4) 0.0501(19) Uani 1 1 d . . .
H29 H 0.251(4) 0.575(3) 0.290(3) 0.060 Uiso 1 1 calc . . .
C30 C 0.1526(5) 0.6076(4) 0.3554(4) 0.068(2) Uani 1 1 d . . .
H30A H 0.1647 0.5786 0.3913 0.081 Uiso 1 1 calc R . .
H30B H 0.1407 0.6457 0.3774 0.081 Uiso 1 1 calc R . .
C31 C 0.0702(5) 0.5884(4) 0.3171(4) 0.056(2) Uani 1 1 d . . .
C32 C -0.0085(6) 0.6167(4) 0.3299(4) 0.073(3) Uani 1 1 d . . .
H32 H -0.0096 0.6477 0.3618 0.088 Uiso 1 1 calc R . .
C33 C -0.0862(8) 0.6008(6) 0.2974(7) 0.115(4) Uani 1 1 d . . .
H33 H -0.1399 0.6195 0.3085 0.139 Uiso 1 1 calc R . .
C34 C -0.0842(8) 0.5581(6) 0.2495(6) 0.100(4) Uani 1 1 d . . .
H34 H -0.1370 0.5475 0.2271 0.120 Uiso 1 1 calc R . .
C35 C -0.0075(8) 0.5299(5) 0.2328(5) 0.090(3) Uani 1 1 d . . .
H35 H -0.0073 0.5007 0.1987 0.108 Uiso 1 1 calc R . .
C36 C 0.0708(6) 0.5448(4) 0.2668(5) 0.083(3) Uani 1 1 d . . .
H36 H 0.1240 0.5254 0.2558 0.100 Uiso 1 1 calc R . .
C37 C 0.4427(6) 0.4098(4) 0.3755(5) 0.096(3) Uani 1 1 d . . .
H37A H 0.4542 0.4002 0.3283 0.145 Uiso 1 1 calc R . .
H37B H 0.4422 0.3736 0.4022 0.145 Uiso 1 1 calc R . .
H37C H 0.4888 0.4359 0.3924 0.145 Uiso 1 1 calc R . .
C38 C 0.2833(6) 0.4041(4) 0.3411(5) 0.093(3) Uani 1 1 d . . .
H38A H 0.2295 0.4273 0.3361 0.140 Uiso 1 1 calc R . .
H38B H 0.2702 0.3678 0.3654 0.140 Uiso 1 1 calc R . .
H38C H 0.3064 0.3945 0.2965 0.140 Uiso 1 1 calc R . .
C39 C 0.4158(5) 0.7120(4) 0.3000(4) 0.086(3) Uani 1 1 d . . .
H39A H 0.4201 0.6852 0.2616 0.129 Uiso 1 1 calc R . .
H39B H 0.4641 0.7042 0.3314 0.129 Uiso 1 1 calc R . .
H39C H 0.4193 0.7526 0.2842 0.129 Uiso 1 1 calc R . .
C40 C 0.3124(6) 0.7421(4) 0.3973(5) 0.096(3) Uani 1 1 d . . .
H40A H 0.3162 0.7833 0.3838 0.144 Uiso 1 1 calc R . .
H40B H 0.3570 0.7339 0.4317 0.144 Uiso 1 1 calc R . .
H40C H 0.2540 0.7342 0.4157 0.144 Uiso 1 1 calc R . .
C41 C 0.3141(5) 0.9900(3) 0.9965(4) 0.052(2) Uani 1 1 d . . .
C42 C 0.3202(5) 0.9985(3) 1.0734(3) 0.053(2) Uani 1 1 d . . .
C43 C 0.3373(6) 0.9356(3) 1.1013(4) 0.062(2) Uani 1 1 d . . .
H43A H 0.3050 0.9295 1.1438 0.075 Uiso 1 1 calc R . .
H43B H 0.4007 0.9296 1.1099 0.075 Uiso 1 1 calc R . .
C44 C 0.3036(5) 0.8919(3) 1.0457(3) 0.0450(18) Uani 1 1 d D . .
C45 C 0.3540(5) 0.8344(3) 1.0413(4) 0.062(2) Uani 1 1 d . . .
H45A H 0.4175 0.8426 1.0367 0.074 Uiso 1 1 calc R . .
H45B H 0.3345 0.8121 1.0012 0.074 Uiso 1 1 calc R . .
C46 C 0.2988(5) 0.9028(3) 0.9168(3) 0.0440(18) Uani 1 1 d . . .
C47 C 0.3375(5) 0.8944(4) 0.7946(4) 0.060(2) Uani 1 1 d . . .
C48 C 0.4478(6) 0.9648(4) 0.7964(4) 0.085(3) Uani 1 1 d . . .
H48A H 0.4179 1.0021 0.7850 0.102 Uiso 1 1 calc R . .
H48B H 0.5108 0.9690 0.7853 0.102 Uiso 1 1 calc R . .
C49 C 0.4377(5) 0.9523(3) 0.8703(3) 0.0467(18) Uani 1 1 d . . .
H49 H 0.428(4) 0.990(3) 0.896(3) 0.056 Uiso 1 1 calc . . .
C50 C 0.5140(5) 0.9179(4) 0.9018(4) 0.073(2) Uani 1 1 d . . .
H50A H 0.5198 0.8797 0.8785 0.087 Uiso 1 1 calc R . .
H50B H 0.5004 0.9097 0.9495 0.087 Uiso 1 1 calc R . .
C51 C 0.6028(6) 0.9510(4) 0.8979(4) 0.064(2) Uani 1 1 d . . .
C52 C 0.6749(6) 0.9274(4) 0.8679(5) 0.074(3) Uani 1 1 d . . .
H52 H 0.6718 0.8893 0.8486 0.089 Uiso 1 1 calc R . .
C53 C 0.7543(7) 0.9594(5) 0.8654(5) 0.098(3) Uani 1 1 d . . .
H53 H 0.8044 0.9416 0.8459 0.117 Uiso 1 1 calc R . .
C54 C 0.7613(6) 1.0156(5) 0.8904(5) 0.090(3) Uani 1 1 d . . .
H54 H 0.8145 1.0370 0.8871 0.109 Uiso 1 1 calc R . .
C55 C 0.6882(8) 1.0393(5) 0.9204(5) 0.096(3) Uani 1 1 d . . .
H55 H 0.6917 1.0779 0.9382 0.115 Uiso 1 1 calc R . .
C56 C 0.6089(7) 1.0087(5) 0.9255(5) 0.092(3) Uani 1 1 d . . .
H56 H 0.5598 1.0260 0.9471 0.111 Uiso 1 1 calc R . .
C57 C 0.3957(6) 1.0411(4) 1.0909(4) 0.083(3) Uani 1 1 d . . .
H57A H 0.4488 1.0294 1.0668 0.125 Uiso 1 1 calc R . .
H57B H 0.4070 1.0400 1.1394 0.125 Uiso 1 1 calc R . .
H57C H 0.3792 1.0811 1.0777 0.125 Uiso 1 1 calc R . .
C58 C 0.2312(5) 1.0228(4) 1.0981(4) 0.082(3) Uani 1 1 d . . .
H58A H 0.2204 1.0612 1.0776 0.124 Uiso 1 1 calc R . .
H58B H 0.2327 1.0269 1.1471 0.124 Uiso 1 1 calc R . .
H58C H 0.1842 0.9957 1.0853 0.124 Uiso 1 1 calc R . .
C59 C 0.2497(5) 0.9209(4) 0.7670(4) 0.085(3) Uani 1 1 d . . .
H59A H 0.2525 0.9638 0.7689 0.127 Uiso 1 1 calc R . .
H59B H 0.2006 0.9070 0.7944 0.127 Uiso 1 1 calc R . .
H59C H 0.2410 0.9084 0.7203 0.127 Uiso 1 1 calc R . .
C60 C 0.3441(6) 0.8277(4) 0.7880(5) 0.098(3) Uani 1 1 d . . .
H60A H 0.3289 0.8161 0.7420 0.147 Uiso 1 1 calc R . .
H60B H 0.3034 0.8091 0.8195 0.147 Uiso 1 1 calc R . .
H60C H 0.4042 0.8152 0.7983 0.147 Uiso 1 1 calc R . .
C61 C -0.0197(5) 0.7468(4) 0.8417(4) 0.055(2) Uani 1 1 d . . .
C62 C -0.0149(6) 0.8006(3) 0.7936(4) 0.055(2) Uani 1 1 d . . .
C63 C 0.0063(5) 0.8526(3) 0.8430(4) 0.057(2) Uani 1 1 d . . .
H63A H -0.0248 0.8887 0.8290 0.068 Uiso 1 1 calc R . .
H63B H 0.0701 0.8606 0.8441 0.068 Uiso 1 1 calc R . .
C64 C -0.0269(5) 0.8313(3) 0.9143(4) 0.050(2) Uani 1 1 d . . .
H64 H -0.091(4) 0.841(3) 0.920(3) 0.059 Uiso 1 1 calc . . .
C65 C 0.0254(5) 0.8554(3) 0.9724(4) 0.059(2) Uani 1 1 d . . .
H65A H 0.0886 0.8474 0.9655 0.071 Uiso 1 1 calc R . .
H65B H 0.0069 0.8361 1.0146 0.071 Uiso 1 1 calc R . .
C66 C -0.0347(5) 0.7303(3) 0.9681(4) 0.0464(18) Uani 1 1 d . . .
C67 C 0.0050(5) 0.6433(3) 1.0389(4) 0.053(2) Uani 1 1 d . . .
C68 C 0.1096(6) 0.6034(3) 0.9664(4) 0.077(3) Uani 1 1 d . . .
H68A H 0.0746 0.5770 0.9373 0.093 Uiso 1 1 calc R . .
H68B H 0.1716 0.5904 0.9656 0.093 Uiso 1 1 calc R . .
C69 C 0.1017(5) 0.6678(3) 0.9422(4) 0.0445(18) Uani 1 1 d . . .
H69 H 0.090(4) 0.668(3) 0.893(3) 0.053 Uiso 1 1 calc . . .
C70 C 0.1824(4) 0.7063(3) 0.9580(4) 0.064(2) Uani 1 1 d . . .
H70A H 0.1926 0.7059 1.0072 0.076 Uiso 1 1 calc R . .
H70B H 0.1690 0.7472 0.9448 0.076 Uiso 1 1 calc R . .
C71 C 0.2678(6) 0.6872(3) 0.9227(4) 0.056(2) Uani 1 1 d . . .
C72 C 0.2694(6) 0.6778(4) 0.8513(5) 0.084(3) Uani 1 1 d . . .
H72 H 0.2181 0.6830 0.8248 0.101 Uiso 1 1 calc R . .
C73 C 0.3492(9) 0.6605(5) 0.8218(6) 0.097(4) Uani 1 1 d . . .
H73 H 0.3517 0.6550 0.7746 0.116 Uiso 1 1 calc R . .
C74 C 0.4245(7) 0.6514(4) 0.8600(6) 0.087(3) Uani 1 1 d . . .
H74 H 0.4776 0.6390 0.8396 0.104 Uiso 1 1 calc R . .
C75 C 0.4201(7) 0.6605(5) 0.9268(6) 0.093(3) Uani 1 1 d . . .
H75 H 0.4713 0.6546 0.9532 0.111 Uiso 1 1 calc R . .
C76 C 0.3441(6) 0.6781(4) 0.9583(5) 0.070(2) Uani 1 1 d . . .
H76 H 0.3444 0.6840 1.0055 0.084 Uiso 1 1 calc R . .
C77 C -0.1053(5) 0.8081(4) 0.7591(4) 0.084(3) Uani 1 1 d . . .
H77A H -0.1144 0.7763 0.7267 0.125 Uiso 1 1 calc R . .
H77B H -0.1072 0.8459 0.7356 0.125 Uiso 1 1 calc R . .
H77C H -0.1516 0.8070 0.7931 0.125 Uiso 1 1 calc R . .
C78 C 0.0590(6) 0.7914(4) 0.7414(4) 0.087(3) Uani 1 1 d . . .
H78A H 0.1159 0.7910 0.7643 0.131 Uiso 1 1 calc R . .
H78B H 0.0577 0.8235 0.7085 0.131 Uiso 1 1 calc R . .
H78C H 0.0500 0.7539 0.7182 0.131 Uiso 1 1 calc R . .
C79 C 0.0155(7) 0.6732(4) 1.1068(4) 0.102(3) Uani 1 1 d . . .
H79A H 0.0110 0.6438 1.1427 0.153 Uiso 1 1 calc R . .
H79B H -0.0307 0.7027 1.1124 0.153 Uiso 1 1 calc R . .
H79C H 0.0730 0.6923 1.1092 0.153 Uiso 1 1 calc R . .
C80 C -0.0815(5) 0.6101(3) 1.0312(5) 0.090(3) Uani 1 1 d . . .
H80A H -0.0883 0.5971 0.9846 0.134 Uiso 1 1 calc R . .
H80B H -0.1303 0.6360 1.0432 0.134 Uiso 1 1 calc R . .
H80C H -0.0813 0.5759 1.0611 0.134 Uiso 1 1 calc R . .
C81 C -0.0228(5) 1.0066(3) 0.3382(4) 0.0488(19) Uani 1 1 d . . .
C82 C -0.0186(5) 1.0598(3) 0.2895(4) 0.052(2) Uani 1 1 d . . .
C83 C 0.0051(5) 1.1116(3) 0.3370(4) 0.061(2) Uani 1 1 d . . .
H83A H -0.0249 1.1480 0.3223 0.074 Uiso 1 1 calc R . .
H83B H 0.0692 1.1186 0.3372 0.074 Uiso 1 1 calc R . .
C84 C -0.0270(5) 1.0927(3) 0.4081(4) 0.053(2) Uani 1 1 d . . .
H84 H -0.091(4) 1.102(3) 0.414(3) 0.063 Uiso 1 1 calc . . .
C85 C 0.0270(5) 1.1174(3) 0.4668(4) 0.065(2) Uani 1 1 d . . .
H85A H 0.0902 1.1103 0.4589 0.078 Uiso 1 1 calc R . .
H85B H 0.0103 1.0975 0.5091 0.078 Uiso 1 1 calc R . .
C86 C -0.0346(5) 0.9923(3) 0.4643(4) 0.0449(18) Uani 1 1 d . . .
C87 C 0.0054(6) 0.9050(4) 0.5348(4) 0.065(2) Uani 1 1 d . . .
C88 C 0.1053(6) 0.8618(3) 0.4606(4) 0.075(3) Uani 1 1 d . . .
H88A H 0.0671 0.8352 0.4341 0.090 Uiso 1 1 calc R . .
H88B H 0.1666 0.8478 0.4574 0.090 Uiso 1 1 calc R . .
C89 C 0.0973(5) 0.9263(3) 0.4345(4) 0.0480(19) Uani 1 1 d . . .
H89 H 0.083(4) 0.927(3) 0.385(3) 0.058 Uiso 1 1 calc . . .
C90 C 0.1801(5) 0.9637(3) 0.4489(4) 0.065(2) Uani 1 1 d . . .
H90A H 0.1682 1.0047 0.4351 0.078 Uiso 1 1 calc R . .
H90B H 0.1912 0.9638 0.4980 0.078 Uiso 1 1 calc R . .
C91 C 0.2630(5) 0.9425(3) 0.4132(4) 0.054(2) Uani 1 1 d . . .
C92 C 0.2615(6) 0.9258(4) 0.3434(5) 0.080(3) Uani 1 1 d . . .
H92 H 0.2082 0.9281 0.3187 0.097 Uiso 1 1 calc R . .
C93 C 0.3364(8) 0.9067(4) 0.3121(5) 0.091(3) Uani 1 1 d . . .
H93 H 0.3342 0.8957 0.2661 0.109 Uiso 1 1 calc R . .
C94 C 0.4172(7) 0.9031(4) 0.3477(7) 0.094(4) Uani 1 1 d . . .
H94 H 0.4693 0.8897 0.3266 0.113 Uiso 1 1 calc R . .
C95 C 0.4163(8) 0.9198(5) 0.4138(7) 0.102(3) Uani 1 1 d . . .
H95 H 0.4699 0.9182 0.4381 0.122 Uiso 1 1 calc R . .
C96 C 0.3414(6) 0.9390(4) 0.4478(5) 0.070(3) Uani 1 1 d . . .
H96 H 0.3445 0.9494 0.4939 0.084 Uiso 1 1 calc R . .
C97 C 0.0577(6) 1.0482(4) 0.2385(5) 0.093(3) Uani 1 1 d . . .
H97A H 0.1133 1.0444 0.2631 0.139 Uiso 1 1 calc R . .
H97B H 0.0617 1.0811 0.2069 0.139 Uiso 1 1 calc R . .
H97C H 0.0459 1.0119 0.2137 0.139 Uiso 1 1 calc R . .
C98 C -0.1037(6) 1.0673(4) 0.2528(4) 0.088(3) Uani 1 1 d . . .
H98A H -0.1146 1.0329 0.2245 0.132 Uiso 1 1 calc R . .
H98B H -0.1007 1.1025 0.2245 0.132 Uiso 1 1 calc R . .
H98C H -0.1514 1.0716 0.2853 0.132 Uiso 1 1 calc R . .
C99 C 0.0170(7) 0.9361(5) 0.6023(5) 0.108(4) Uani 1 1 d . . .
H99A H 0.0082 0.9080 0.6389 0.162 Uiso 1 1 calc R . .
H99B H -0.0261 0.9679 0.6061 0.162 Uiso 1 1 calc R . .
H99C H 0.0763 0.9525 0.6053 0.162 Uiso 1 1 calc R . .
C100 C -0.0822(6) 0.8716(4) 0.5265(6) 0.109(4) Uani 1 1 d . . .
H10C H -0.0850 0.8541 0.4815 0.164 Uiso 1 1 calc R . .
H10D H -0.1313 0.8990 0.5321 0.164 Uiso 1 1 calc R . .
H10E H -0.0860 0.8406 0.5605 0.164 Uiso 1 1 calc R . .
C101 C 0.3559(5) 0.2429(4) 0.8356(4) 0.0523(19) Uani 1 1 d . . .
C102 C 0.3536(6) 0.1805(4) 0.8655(4) 0.058(2) Uani 1 1 d . . .
C103 C 0.3278(6) 0.1918(3) 0.9416(3) 0.066(2) Uani 1 1 d . . .
H10F H 0.2634 0.1901 0.9474 0.079 Uiso 1 1 calc R . .
H10G H 0.3555 0.1622 0.9714 0.079 Uiso 1 1 calc R . .
C104 C 0.3636(5) 0.2549(3) 0.9575(3) 0.0505(19) Uani 1 1 d D . .
C105 C 0.3099(5) 0.2874(3) 1.0120(3) 0.056(2) Uani 1 1 d . . .
H10H H 0.2468 0.2867 1.0000 0.068 Uiso 1 1 calc R . .
H10I H 0.3289 0.3289 1.0147 0.068 Uiso 1 1 calc R . .
C106 C 0.3708(6) 0.3461(3) 0.8830(4) 0.054(2) Uani 1 1 d . . .
C107 C 0.3318(5) 0.4437(4) 0.8318(4) 0.058(2) Uani 1 1 d . . .
C108 C 0.2208(6) 0.4075(4) 0.7571(4) 0.083(3) Uani 1 1 d . . .
H10J H 0.2518 0.3977 0.7149 0.100 Uiso 1 1 calc R . .
H10K H 0.1580 0.4141 0.7468 0.100 Uiso 1 1 calc R . .
C109 C 0.2320(5) 0.3573(3) 0.8098(3) 0.0485(19) Uani 1 1 d . . .
H109 H 0.243(4) 0.319(3) 0.786(3) 0.058 Uiso 1 1 calc . . .
C110 C 0.1545(5) 0.3508(4) 0.8573(4) 0.070(2) Uani 1 1 d . . .
H11A H 0.1480 0.3876 0.8834 0.084 Uiso 1 1 calc R . .
H11B H 0.1673 0.3188 0.8896 0.084 Uiso 1 1 calc R . .
C111 C 0.0654(6) 0.3372(4) 0.8206(4) 0.066(2) Uani 1 1 d . . .
C112 C 0.0607(6) 0.2909(4) 0.7745(5) 0.084(3) Uani 1 1 d . . .
H112 H 0.1111 0.2679 0.7652 0.101 Uiso 1 1 calc R . .
C113 C -0.0207(7) 0.2787(5) 0.7416(5) 0.094(3) Uani 1 1 d . . .
H113 H -0.0249 0.2464 0.7118 0.113 Uiso 1 1 calc R . .
C114 C -0.0939(7) 0.3137(5) 0.7528(5) 0.090(3) Uani 1 1 d . . .
H114 H -0.1475 0.3065 0.7299 0.107 Uiso 1 1 calc R . .
C115 C -0.0863(7) 0.3598(5) 0.7988(6) 0.098(3) Uani 1 1 d . . .
H115 H -0.1364 0.3831 0.8083 0.118 Uiso 1 1 calc R . .
C116 C -0.0099(6) 0.3721(4) 0.8301(5) 0.075(3) Uani 1 1 d . . .
H116 H -0.0066 0.4050 0.8591 0.089 Uiso 1 1 calc R . .
C117 C 0.4448(6) 0.1516(4) 0.8577(5) 0.088(3) Uani 1 1 d . . .
H11C H 0.4578 0.1465 0.8099 0.131 Uiso 1 1 calc R . .
H11D H 0.4448 0.1133 0.8800 0.131 Uiso 1 1 calc R . .
H11E H 0.4895 0.1768 0.8783 0.131 Uiso 1 1 calc R . .
C118 C 0.2824(6) 0.1426(4) 0.8284(4) 0.088(3) Uani 1 1 d . . .
H11F H 0.2321 0.1674 0.8167 0.133 Uiso 1 1 calc R . .
H11G H 0.2632 0.1107 0.8579 0.133 Uiso 1 1 calc R . .
H11H H 0.3076 0.1260 0.7873 0.133 Uiso 1 1 calc R . .
C119 C 0.4182(5) 0.4527(4) 0.7920(4) 0.087(3) Uani 1 1 d . . .
H11I H 0.4155 0.4304 0.7499 0.130 Uiso 1 1 calc R . .
H11J H 0.4679 0.4388 0.8190 0.130 Uiso 1 1 calc R . .
H11K H 0.4259 0.4944 0.7819 0.130 Uiso 1 1 calc R . .
C120 C 0.3242(7) 0.4813(4) 0.8936(5) 0.098(3) Uani 1 1 d . . .
H12A H 0.3355 0.5223 0.8818 0.147 Uiso 1 1 calc R . .
H12B H 0.3672 0.4683 0.9272 0.147 Uiso 1 1 calc R . .
H12C H 0.2649 0.4777 0.9121 0.147 Uiso 1 1 calc R . .
H104 H 0.4276(16) 0.253(3) 0.966(3) 0.08(3) Uiso 1 1 d D . .
H44 H 0.2406(15) 0.886(3) 1.047(3) 0.05(2) Uiso 1 1 d D . .
H24 H 0.414(4) 0.518(3) 0.482(3) 0.036(19) Uiso 1 1 d . . .

loop_
_atom_site_aniso_label
_atom_site_aniso_U_11
_atom_site_aniso_U_22
_atom_site_aniso_U_33
_atom_site_aniso_U_23
_atom_site_aniso_U_13
_atom_site_aniso_U_12
I1 0.1509(7) 0.0826(5) 0.0593(4) 0.0341(3) 0.0070(4) 0.0114(4)
I2 0.1411(6) 0.0815(5) 0.0466(3) 0.0233(3) 0.0077(4) 0.0063(4)
I3 0.1425(6) 0.0662(4) 0.0569(3) 0.0288(3) -0.0026(4) -0.0019(4)
I4 0.1530(7) 0.0304(3) 0.0943(5) -0.0078(3) -0.0083(4) -0.0034(4)
I5 0.1442(7) 0.0390(4) 0.1132(6) -0.0161(3) -0.0202(5) -0.0009(4)
I6 0.1520(6) 0.0819(5) 0.0431(3) 0.0178(3) 0.0073(4) 0.0087(4)
O1 0.122(5) 0.062(4) 0.064(3) 0.011(3) 0.006(4) 0.016(4)
O2 0.052(3) 0.075(4) 0.052(3) 0.008(3) -0.005(3) -0.018(3)
O3 0.079(4) 0.117(5) 0.044(3) 0.004(3) 0.018(3) -0.031(4)
O4 0.084(4) 0.063(4) 0.046(3) 0.004(3) 0.014(3) 0.015(3)
O5 0.058(4) 0.065(4) 0.056(3) 0.016(3) -0.014(3) -0.011(3)
O6 0.082(4) 0.062(4) 0.108(4) 0.037(3) -0.040(4) -0.008(3)
O7 0.128(5) 0.048(4) 0.060(3) 0.012(3) 0.006(3) 0.009(4)
O8 0.059(4) 0.068(4) 0.057(3) 0.004(3) -0.007(3) -0.022(3)
O9 0.078(4) 0.156(6) 0.046(3) -0.006(4) 0.016(3) -0.047(4)
O10 0.129(5) 0.041(4) 0.061(4) -0.014(3) -0.013(4) -0.001(3)
O11 0.051(3) 0.041(3) 0.076(3) 0.003(3) 0.016(3) 0.007(3)
O12 0.082(4) 0.067(4) 0.098(4) 0.035(3) 0.025(4) 0.029(3)
O13 0.097(5) 0.049(4) 0.060(3) -0.006(3) -0.020(3) -0.009(3)
O14 0.056(3) 0.042(3) 0.083(4) 0.008(3) 0.016(3) 0.009(3)
O15 0.082(4) 0.060(4) 0.107(5) 0.037(3) 0.020(4) 0.031(3)
O16 0.119(5) 0.062(4) 0.040(3) 0.003(3) 0.005(3) 0.011(3)
O17 0.054(4) 0.063(4) 0.070(3) 0.020(3) -0.024(3) -0.013(3)
O18 0.079(4) 0.051(4) 0.120(5) 0.034(3) -0.033(4) -0.008(3)
N1 0.053(4) 0.061(4) 0.029(3) 0.009(3) 0.004(3) -0.007(3)
N2 0.042(4) 0.064(4) 0.035(3) 0.005(3) 0.003(3) -0.010(3)
N3 0.061(4) 0.044(4) 0.040(3) 0.015(3) -0.001(3) -0.003(3)
N4 0.040(4) 0.042(4) 0.053(4) 0.018(3) -0.014(3) -0.004(3)
N5 0.046(4) 0.039(3) 0.037(3) 0.006(3) -0.002(3) -0.001(3)
N6 0.045(4) 0.063(4) 0.033(3) 0.001(3) 0.006(3) -0.007(3)
N7 0.052(4) 0.029(3) 0.044(3) -0.002(3) 0.008(3) 0.003(3)
N8 0.042(4) 0.037(3) 0.054(4) 0.004(3) 0.005(3) 0.008(3)
N9 0.062(4) 0.035(3) 0.047(4) 0.009(3) -0.001(3) 0.006(3)
N10 0.042(4) 0.040(4) 0.051(4) 0.015(3) 0.008(3) 0.012(3)
N11 0.055(4) 0.041(4) 0.042(3) 0.012(3) -0.004(3) -0.003(3)
N12 0.045(4) 0.043(4) 0.051(4) 0.004(3) -0.019(3) 0.000(3)
C1 0.056(5) 0.056(5) 0.058(5) 0.009(5) 0.009(4) 0.006(5)
C2 0.099(8) 0.064(6) 0.037(4) 0.003(4) -0.012(4) -0.018(5)
C3 0.081(7) 0.073(6) 0.045(4) 0.008(4) -0.002(4) -0.004(5)
C4 0.040(5) 0.058(5) 0.039(4) 0.007(4) 0.004(4) -0.007(4)
C5 0.074(6) 0.063(6) 0.052(5) 0.026(4) 0.015(4) 0.006(5)
C6 0.041(5) 0.060(5) 0.045(4) 0.015(4) -0.008(4) 0.004(4)
C7 0.074(6) 0.078(6) 0.034(4) 0.001(4) -0.003(4) -0.029(5)
C8 0.064(6) 0.094(7) 0.055(5) 0.024(4) -0.005(4) -0.026(5)
C9 0.047(5) 0.059(5) 0.041(4) 0.012(3) 0.004(4) -0.010(4)
C10 0.053(5) 0.069(5) 0.067(5) 0.022(4) -0.007(4) -0.005(4)
C11 0.058(6) 0.065(6) 0.046(4) 0.014(4) 0.000(4) -0.012(5)
C12 0.071(7) 0.075(7) 0.082(6) -0.006(5) 0.003(5) -0.008(5)
C13 0.094(8) 0.067(7) 0.070(6) -0.020(5) 0.000(6) -0.022(6)
C14 0.090(9) 0.102(9) 0.077(6) 0.014(6) -0.004(6) -0.033(7)
C15 0.074(7) 0.106(9) 0.099(7) 0.010(7) 0.017(6) -0.009(7)
C16 0.047(6) 0.083(7) 0.086(6) 0.021(5) 0.000(5) -0.008(5)
C17 0.103(8) 0.084(7) 0.072(6) 0.017(5) -0.013(6) -0.033(6)
C18 0.080(7) 0.117(8) 0.069(5) -0.021(5) 0.017(5) 0.030(6)
C19 0.072(7) 0.173(10) 0.050(5) 0.052(6) -0.007(5) -0.024(7)
C20 0.145(10) 0.084(8) 0.098(8) -0.036(6) 0.021(7) -0.024(7)
C21 0.054(5) 0.065(6) 0.045(5) 0.010(4) 0.006(4) 0.002(4)
C22 0.080(7) 0.035(5) 0.052(5) 0.008(3) 0.009(4) -0.002(4)
C23 0.070(6) 0.060(5) 0.048(4) 0.007(4) -0.001(4) -0.004(4)
C24 0.057(6) 0.045(5) 0.056(5) 0.012(4) -0.008(4) -0.006(5)
C25 0.057(5) 0.068(5) 0.038(4) 0.007(4) 0.003(4) 0.013(4)
C26 0.047(5) 0.057(5) 0.038(4) 0.005(4) 0.000(4) 0.003(4)
C27 0.058(6) 0.058(5) 0.055(5) 0.015(4) -0.014(4) -0.020(4)
C28 0.087(7) 0.065(6) 0.067(5) 0.019(4) -0.016(5) -0.007(5)
C29 0.048(5) 0.052(5) 0.050(4) 0.006(4) -0.003(4) 0.003(4)
C30 0.059(6) 0.083(6) 0.062(5) 0.006(4) -0.001(5) -0.006(5)
C31 0.044(6) 0.064(6) 0.059(5) 0.019(4) -0.005(4) -0.010(4)
C32 0.054(6) 0.094(8) 0.071(6) 0.017(5) -0.011(5) -0.011(6)
C33 0.101(11) 0.124(11) 0.121(10) 0.020(8) -0.009(8) 0.020(8)
C34 0.065(8) 0.117(10) 0.118(10) 0.040(8) -0.016(7) -0.018(8)
C35 0.106(9) 0.067(7) 0.097(7) 0.019(6) -0.043(7) -0.039(7)
C36 0.081(7) 0.076(7) 0.092(7) 0.008(6) -0.031(6) -0.007(6)
C37 0.098(8) 0.071(6) 0.121(8) 0.038(6) 0.030(7) 0.034(6)
C38 0.127(9) 0.071(7) 0.081(6) 0.003(5) -0.016(6) -0.031(6)
C39 0.078(6) 0.090(7) 0.090(6) 0.052(5) -0.011(5) -0.032(5)
C40 0.125(8) 0.064(6) 0.098(7) -0.022(6) -0.020(6) 0.010(6)
C41 0.054(5) 0.041(5) 0.060(5) 0.012(4) 0.009(4) 0.001(4)
C42 0.065(6) 0.054(5) 0.039(4) 0.007(4) -0.005(4) -0.008(4)
C43 0.084(6) 0.067(6) 0.036(4) 0.000(4) 0.000(4) 0.000(5)
C44 0.040(5) 0.050(5) 0.044(4) 0.007(3) -0.006(4) -0.006(4)
C45 0.072(6) 0.058(5) 0.055(5) 0.025(4) 0.011(4) 0.006(4)
C46 0.042(5) 0.048(5) 0.042(4) 0.015(4) -0.004(4) 0.008(4)
C47 0.055(6) 0.069(6) 0.056(5) -0.009(4) 0.002(5) -0.020(5)
C48 0.098(7) 0.111(8) 0.045(5) 0.015(5) -0.004(5) -0.048(6)
C49 0.046(5) 0.047(4) 0.047(4) 0.012(3) -0.007(4) -0.011(4)
C50 0.060(6) 0.081(6) 0.078(6) 0.015(4) -0.010(5) -0.025(5)
C51 0.051(6) 0.080(7) 0.062(5) 0.014(5) -0.010(5) -0.009(5)
C52 0.039(6) 0.072(6) 0.112(8) 0.004(5) 0.000(6) -0.005(5)
C53 0.074(8) 0.112(9) 0.107(8) 0.000(7) 0.010(6) 0.005(7)
C54 0.060(7) 0.106(9) 0.105(8) -0.001(7) 0.000(6) -0.036(7)
C55 0.076(8) 0.110(9) 0.100(8) -0.043(7) 0.005(7) -0.030(7)
C56 0.078(8) 0.114(9) 0.084(7) -0.025(6) 0.003(6) -0.006(7)
C57 0.102(7) 0.084(7) 0.065(6) 0.008(5) 0.000(5) -0.025(6)
C58 0.084(7) 0.103(7) 0.060(5) -0.020(5) 0.005(5) 0.022(6)
C59 0.079(7) 0.127(8) 0.047(5) 0.025(5) -0.018(5) -0.003(6)
C60 0.108(8) 0.107(9) 0.080(7) -0.043(6) 0.016(6) -0.018(6)
C61 0.057(5) 0.045(5) 0.063(5) 0.001(4) 0.002(4) 0.004(4)
C62 0.074(6) 0.042(5) 0.049(5) 0.000(4) 0.003(5) -0.003(4)
C63 0.079(6) 0.027(4) 0.064(5) 0.007(4) 0.005(5) -0.009(4)
C64 0.056(5) 0.032(4) 0.060(5) 0.002(3) 0.002(4) 0.001(4)
C65 0.095(6) 0.015(3) 0.069(5) -0.007(3) -0.016(5) 0.009(4)
C66 0.045(5) 0.033(4) 0.061(5) -0.011(4) 0.001(4) 0.004(4)
C67 0.053(6) 0.046(5) 0.059(5) 0.006(4) 0.018(4) 0.009(4)
C68 0.089(7) 0.049(5) 0.094(6) 0.017(4) 0.023(6) 0.021(5)
C69 0.041(5) 0.034(4) 0.058(4) 0.000(3) 0.007(4) 0.005(3)
C70 0.050(5) 0.055(5) 0.086(6) -0.005(4) 0.008(5) -0.004(4)
C71 0.050(6) 0.044(5) 0.075(6) 0.004(4) 0.023(5) 0.000(4)
C72 0.062(7) 0.100(8) 0.091(8) 0.019(6) 0.013(6) 0.001(6)
C73 0.110(10) 0.088(8) 0.091(8) 0.021(6) 0.032(8) 0.014(7)
C74 0.063(7) 0.086(7) 0.111(9) 0.016(6) 0.014(7) 0.025(6)
C75 0.058(7) 0.110(9) 0.111(9) -0.010(7) 0.011(7) 0.003(6)
C76 0.048(6) 0.078(6) 0.084(6) -0.013(5) 0.005(6) -0.001(5)
C77 0.084(7) 0.083(7) 0.084(6) 0.021(5) -0.031(5) -0.010(5)
C78 0.110(8) 0.067(6) 0.084(6) 0.009(5) 0.017(6) 0.015(6)
C79 0.135(10) 0.105(8) 0.066(6) 0.028(6) 0.004(6) 0.027(7)
C80 0.071(6) 0.040(5) 0.158(9) 0.023(5) 0.036(6) -0.003(4)
C81 0.042(5) 0.043(5) 0.061(5) -0.001(4) -0.003(4) -0.005(4)
C82 0.053(6) 0.047(5) 0.057(5) 0.012(4) 0.000(4) -0.005(4)
C83 0.079(6) 0.036(4) 0.069(5) 0.016(4) 0.000(5) -0.002(4)
C84 0.056(5) 0.033(4) 0.069(5) 0.005(4) -0.012(5) -0.003(4)
C85 0.083(6) 0.026(4) 0.087(6) -0.001(4) -0.014(5) 0.011(4)
C86 0.046(5) 0.031(4) 0.058(5) -0.005(4) 0.003(4) 0.001(4)
C87 0.077(7) 0.047(5) 0.070(6) 0.018(4) 0.018(5) 0.017(5)
C88 0.093(7) 0.042(5) 0.091(6) 0.018(4) 0.024(6) 0.024(4)
C89 0.050(5) 0.034(4) 0.060(5) -0.002(3) 0.010(4) 0.010(4)
C90 0.064(6) 0.062(5) 0.069(5) -0.010(4) 0.006(4) 0.004(4)
C91 0.047(6) 0.054(5) 0.062(5) -0.003(4) 0.017(5) 0.002(4)
C92 0.069(7) 0.093(7) 0.079(7) 0.008(5) 0.002(6) 0.019(6)
C93 0.097(9) 0.091(8) 0.084(7) 0.017(6) 0.035(7) 0.022(7)
C94 0.067(8) 0.074(7) 0.142(10) 0.024(7) 0.048(8) 0.019(6)
C95 0.081(9) 0.106(9) 0.119(10) 0.013(7) -0.011(8) -0.001(7)
C96 0.038(6) 0.077(6) 0.094(7) 0.011(5) -0.002(6) 0.003(5)
C97 0.112(8) 0.067(7) 0.099(7) 0.004(5) 0.035(7) 0.009(6)
C98 0.094(7) 0.073(6) 0.097(7) 0.050(5) -0.030(6) -0.010(5)
C99 0.136(10) 0.110(9) 0.077(7) 0.025(6) 0.018(7) 0.053(7)
C100 0.080(7) 0.049(6) 0.199(12) 0.033(6) 0.043(8) 0.004(5)
C101 0.069(6) 0.045(5) 0.043(4) 0.005(4) 0.000(4) -0.001(4)
C102 0.075(6) 0.048(5) 0.053(5) 0.002(4) 0.004(5) -0.008(5)
C103 0.102(7) 0.047(5) 0.048(5) 0.017(4) -0.009(5) -0.022(5)
C104 0.057(6) 0.053(5) 0.041(4) 0.002(3) -0.005(4) -0.007(4)
C105 0.060(5) 0.066(5) 0.043(4) 0.024(4) -0.010(4) 0.004(4)
C106 0.056(6) 0.041(5) 0.063(5) 0.003(4) -0.003(5) -0.005(4)
C107 0.052(6) 0.056(5) 0.066(5) 0.011(4) -0.007(5) -0.012(4)
C108 0.095(7) 0.078(6) 0.076(6) 0.036(5) -0.017(5) -0.021(5)
C109 0.050(5) 0.052(5) 0.044(4) 0.008(3) -0.008(4) 0.002(4)
C110 0.052(5) 0.103(7) 0.056(5) 0.015(4) -0.014(4) -0.011(5)
C111 0.069(7) 0.078(6) 0.051(5) 0.018(5) -0.002(5) -0.030(6)
C112 0.065(7) 0.065(6) 0.123(8) -0.001(6) -0.020(6) -0.010(5)
C113 0.071(8) 0.087(8) 0.123(9) -0.019(7) -0.021(7) -0.029(6)
C114 0.073(8) 0.098(8) 0.097(8) 0.010(6) -0.023(6) -0.019(7)
C115 0.066(8) 0.109(9) 0.119(9) 0.013(7) -0.020(7) -0.002(6)
C116 0.048(6) 0.090(7) 0.086(7) 0.000(5) -0.010(5) 0.003(5)
C117 0.087(7) 0.057(6) 0.119(8) 0.014(5) 0.012(6) 0.017(5)
C118 0.121(9) 0.067(6) 0.077(6) -0.004(5) -0.030(6) -0.011(6)
C119 0.052(6) 0.114(8) 0.093(6) 0.049(6) -0.004(5) -0.026(5)
C120 0.126(9) 0.063(6) 0.105(8) -0.006(6) -0.008(7) -0.008(6)

loop_
_geom_bond_atom_site_label_1
_geom_bond_atom_site_label_2
_geom_bond_distance
_geom_bond_site_symmetry_2
_geom_bond_publ_flag
I1 C5 2.142(6) . ?
I2 C25 2.157(6) . ?
I3 C45 2.147(6) . ?
I4 C65 2.173(6) . ?
I5 C85 2.146(6) . ?
I6 C105 2.141(6) . ?
O1 C1 1.219(8) . ?
O2 C6 1.235(8) . ?
O3 C8 1.403(9) . ?
O3 C7 1.433(8) . ?
O4 C21 1.205(8) . ?
O5 C26 1.238(8) . ?
O6 C28 1.403(9) . ?
O6 C27 1.438(8) . ?
O7 C41 1.201(8) . ?
O8 C46 1.234(8) . ?
O9 C48 1.344(9) . ?
O9 C47 1.420(8) . ?
O10 C61 1.228(9) . ?
O11 C66 1.205(7) . ?
O12 C68 1.370(9) . ?
O12 C67 1.412(8) . ?
O13 C81 1.220(8) . ?
O14 C86 1.207(7) . ?
O15 C88 1.395(9) . ?
O15 C87 1.425(9) . ?
O16 C101 1.197(8) . ?
O17 C106 1.227(8) . ?
O18 C108 1.396(9) . ?
O18 C107 1.420(9) . ?
N1 C1 1.393(9) . ?
N1 C6 1.425(9) . ?
N1 C4 1.492(8) . ?
N2 C6 1.319(8) . ?
N2 C9 1.463(9) . ?
N2 C7 1.515(9) . ?
N3 C21 1.393(9) . ?
N3 C26 1.424(9) . ?
N3 C24 1.459(8) . ?
N4 C26 1.327(8) . ?
N4 C29 1.476(9) . ?
N4 C27 1.491(9) . ?
N5 C41 1.396(9) . ?
N5 C46 1.444(8) . ?
N5 C44 1.487(8) . ?
N6 C46 1.302(8) . ?
N6 C49 1.489(9) . ?
N6 C47 1.520(9) . ?
N7 C61 1.378(9) . ?
N7 C66 1.441(8) . ?
N7 C64 1.475(8) . ?
N8 C66 1.329(8) . ?
N8 C69 1.461(8) . ?
N8 C67 1.503(9) . ?
N9 C81 1.374(9) . ?
N9 C86 1.424(8) . ?
N9 C84 1.490(8) . ?
N10 C86 1.344(8) . ?
N10 C89 1.469(8) . ?
N10 C87 1.484(9) . ?
N11 C101 1.398(9) . ?
N11 C106 1.438(9) . ?
N11 C104 1.474(8) . ?
N12 C106 1.335(9) . ?
N12 C109 1.480(9) . ?
N12 C107 1.502(9) . ?
C1 C2 1.492(10) . ?
C2 C18 1.507(11) . ?
C2 C17 1.532(11) . ?
C2 C3 1.550(11) . ?
C3 C4 1.527(10) . ?
C3 H3A 0.9700 . ?
C3 H3B 0.9700 . ?
C4 C5 1.500(9) . ?
C4 H4 0.93(6) . ?
C5 H5A 0.9700 . ?
C5 H5B 0.9700 . ?
C7 C20 1.494(12) . ?
C7 C19 1.511(11) . ?
C8 C9 1.524(9) . ?
C8 H8A 0.9700 . ?
C8 H8B 0.9700 . ?
C9 C10 1.524(9) . ?
C9 H9 1.01(6) . ?
C10 C11 1.499(10) . ?
C10 H10A 0.9700 . ?
C10 H10B 0.9700 . ?
C11 C12 1.349(11) . ?
C11 C16 1.355(10) . ?
C12 C13 1.405(12) . ?
C12 H12 0.9300 . ?
C13 C14 1.350(12) . ?
C13 H13 0.9300 . ?
C14 C15 1.334(13) . ?
C14 H14 0.9300 . ?
C15 C16 1.401(12) . ?
C15 H15 0.9300 . ?
C16 H16 0.9300 . ?
C17 H17A 0.9600 . ?
C17 H17B 0.9600 . ?
C17 H17C 0.9600 . ?
C18 H18A 0.9600 . ?
C18 H18B 0.9600 . ?
C18 H18C 0.9600 . ?
C19 H19A 0.9600 . ?
C19 H19B 0.9600 . ?
C19 H19C 0.9600 . ?
C20 H20A 0.9600 . ?
C20 H20B 0.9600 . ?
C20 H20C 0.9600 . ?
C21 C22 1.536(10) . ?
C22 C23 1.496(9) . ?
C22 C37 1.506(10) . ?
C22 C38 1.535(11) . ?
C23 C24 1.535(10) . ?
C23 H23A 0.9700 . ?
C23 H23B 0.9700 . ?
C24 C25 1.510(10) . ?
C24 H24 0.89(5) . ?
C25 H25A 0.9700 . ?
C25 H25B 0.9700 . ?
C27 C39 1.498(10) . ?
C27 C40 1.512(11) . ?
C28 C29 1.538(9) . ?
C28 H28A 0.9700 . ?
C28 H28B 0.9700 . ?
C29 C30 1.513(9) . ?
C29 H29 0.97(6) . ?
C30 C31 1.500(10) . ?
C30 H30A 0.9700 . ?
C30 H30B 0.9700 . ?
C31 C32 1.357(11) . ?
C31 C36 1.382(11) . ?
C32 C33 1.367(14) . ?
C32 H32 0.9300 . ?
C33 C34 1.335(15) . ?
C33 H33 0.9300 . ?
C34 C35 1.347(14) . ?
C34 H34 0.9300 . ?
C35 C36 1.383(12) . ?
C35 H35 0.9300 . ?
C36 H36 0.9300 . ?
C37 H37A 0.9600 . ?
C37 H37B 0.9600 . ?
C37 H37C 0.9600 . ?
C38 H38A 0.9600 . ?
C38 H38B 0.9600 . ?
C38 H38C 0.9600 . ?
C39 H39A 0.9600 . ?
C39 H39B 0.9600 . ?
C39 H39C 0.9600 . ?
C40 H40A 0.9600 . ?
C40 H40B 0.9600 . ?
C40 H40C 0.9600 . ?
C41 C42 1.513(10) . ?
C42 C57 1.513(10) . ?
C42 C58 1.515(10) . ?
C42 C43 1.527(10) . ?
C43 C44 1.542(10) . ?
C43 H43A 0.9700 . ?
C43 H43B 0.9700 . ?
C44 C45 1.490(10) . ?
C44 H44 0.95(2) . ?
C45 H45A 0.9700 . ?
C45 H45B 0.9700 . ?
C47 C60 1.498(11) . ?
C47 C59 1.533(10) . ?
C48 C49 1.475(9) . ?
C48 H48A 0.9700 . ?
C48 H48B 0.9700 . ?
C49 C50 1.504(10) . ?
C49 H49 1.06(6) . ?
C50 C51 1.520(10) . ?
C50 H50A 0.9700 . ?
C50 H50B 0.9700 . ?
C51 C52 1.337(11) . ?
C51 C56 1.397(12) . ?
C52 C53 1.385(12) . ?
C52 H52 0.9300 . ?
C53 C54 1.349(13) . ?
C53 H53 0.9300 . ?
C54 C55 1.348(12) . ?
C54 H54 0.9300 . ?
C55 C56 1.373(12) . ?
C55 H55 0.9300 . ?
C56 H56 0.9300 . ?
C57 H57A 0.9600 . ?
C57 H57B 0.9600 . ?
C57 H57C 0.9600 . ?
C58 H58A 0.9600 . ?
C58 H58B 0.9600 . ?
C58 H58C 0.9600 . ?
C59 H59A 0.9600 . ?
C59 H59B 0.9600 . ?
C59 H59C 0.9600 . ?
C60 H60A 0.9600 . ?
C60 H60B 0.9600 . ?
C60 H60C 0.9600 . ?
C61 C62 1.526(10) . ?
C62 C77 1.515(10) . ?
C62 C78 1.517(10) . ?
C62 C63 1.540(10) . ?
C63 C64 1.551(10) . ?
C63 H63A 0.9700 . ?
C63 H63B 0.9700 . ?
C64 C65 1.474(10) . ?
C64 H64 1.08(6) . ?
C65 H65A 0.9700 . ?
C65 H65B 0.9700 . ?
C67 C79 1.491(11) . ?
C67 C80 1.495(10) . ?
C68 C69 1.516(9) . ?
C68 H68A 0.9700 . ?
C68 H68B 0.9700 . ?
C69 C70 1.512(9) . ?
C69 H69 0.94(6) . ?
C70 C71 1.512(9) . ?
C70 H70A 0.9700 . ?
C70 H70B 0.9700 . ?
C71 C76 1.347(11) . ?
C71 C72 1.407(12) . ?
C72 C73 1.379(12) . ?
C72 H72 0.9300 . ?
C73 C74 1.362(13) . ?
C73 H73 0.9300 . ?
C74 C75 1.319(13) . ?
C74 H74 0.9300 . ?
C75 C76 1.350(11) . ?
C75 H75 0.9300 . ?
C76 H76 0.9300 . ?
C77 H77A 0.9600 . ?
C77 H77B 0.9600 . ?
C77 H77C 0.9600 . ?
C78 H78A 0.9600 . ?
C78 H78B 0.9600 . ?
C78 H78C 0.9600 . ?
C79 H79A 0.9600 . ?
C79 H79B 0.9600 . ?
C79 H79C 0.9600 . ?
C80 H80A 0.9600 . ?
C80 H80B 0.9600 . ?
C80 H80C 0.9600 . ?
C81 C82 1.521(10) . ?
C82 C98 1.466(10) . ?
C82 C83 1.522(10) . ?
C82 C97 1.537(10) . ?
C83 C84 1.529(10) . ?
C83 H83A 0.9700 . ?
C83 H83B 0.9700 . ?
C84 C85 1.502(10) . ?
C84 H84 1.12(6) . ?
C85 H85A 0.9700 . ?
C85 H85B 0.9700 . ?
C87 C99 1.497(12) . ?
C87 C100 1.514(11) . ?
C88 C89 1.532(9) . ?
C88 H88A 0.9700 . ?
C88 H88B 0.9700 . ?
C89 C90 1.517(10) . ?
C89 H89 1.07(6) . ?
C90 C91 1.500(9) . ?
C90 H90A 0.9700 . ?
C90 H90B 0.9700 . ?
C91 C96 1.351(10) . ?
C91 C92 1.411(11) . ?
C92 C93 1.346(11) . ?
C92 H92 0.9300 . ?
C93 C94 1.391(14) . ?
C93 H93 0.9300 . ?
C94 C95 1.342(14) . ?
C94 H94 0.9300 . ?
C95 C96 1.371(13) . ?
C95 H95 0.9300 . ?
C96 H96 0.9300 . ?
C97 H97A 0.9600 . ?
C97 H97B 0.9600 . ?
C97 H97C 0.9600 . ?
C98 H98A 0.9600 . ?
C98 H98B 0.9600 . ?
C98 H98C 0.9600 . ?
C99 H99A 0.9600 . ?
C99 H99B 0.9600 . ?
C99 H99C 0.9600 . ?
C100 H10C 0.9600 . ?
C100 H10D 0.9600 . ?
C100 H10E 0.9600 . ?
C101 C102 1.511(10) . ?
C102 C117 1.515(11) . ?
C102 C118 1.538(11) . ?
C102 C103 1.553(10) . ?
C103 C104 1.539(10) . ?
C103 H10F 0.9700 . ?
C103 H10G 0.9700 . ?
C104 C105 1.517(9) . ?
C104 H104 0.97(2) . ?
C105 H10H 0.9700 . ?
C105 H10I 0.9700 . ?
C107 C120 1.473(11) . ?
C107 C119 1.522(10) . ?
C108 C109 1.528(9) . ?
C108 H10J 0.9700 . ?
C108 H10K 0.9700 . ?
C109 C110 1.491(9) . ?
C109 H109 0.98(6) . ?
C110 C111 1.540(10) . ?
C110 H11A 0.9700 . ?
C110 H11B 0.9700 . ?
C111 C112 1.370(12) . ?
C111 C116 1.380(11) . ?
C112 C113 1.399(12) . ?
C112 H112 0.9300 . ?
C113 C114 1.361(13) . ?
C113 H113 0.9300 . ?
C114 C115 1.368(13) . ?
C114 H114 0.9300 . ?
C115 C116 1.321(12) . ?
C115 H115 0.9300 . ?
C116 H116 0.9300 . ?
C117 H11C 0.9600 . ?
C117 H11D 0.9600 . ?
C117 H11E 0.9600 . ?
C118 H11F 0.9600 . ?
C118 H11G 0.9600 . ?
C118 H11H 0.9600 . ?
C119 H11I 0.9600 . ?
C119 H11J 0.9600 . ?
C119 H11K 0.9600 . ?
C120 H12A 0.9600 . ?
C120 H12B 0.9600 . ?
C120 H12C 0.9600 . ?

loop_
_cod_related_entry_id
_cod_related_entry_database
_cod_related_entry_code
1 ChemSpider 9549731
